data_2300057
loop_
_publ_author_name
'Brenner, Simon'
'McCusker, Lynne B.'
'Baerlocher, Christian'

_publ_section_title
;
 The application of structure envelopes in structure determination from
 powder diffraction data
;
_journal_issue 2
_journal_name_full 'Journal of Applied Crystallography'
_journal_page_first 243
_journal_page_last 252
_journal_paper_doi 10.1107/S0021889802001759
_journal_volume 35
_journal_year 2002
_chemical_formula_sum 'C32 H53 N3 O6'
_symmetry_space_group_name_H-M ?P?
_cell_angle_alpha 90.0
_cell_angle_beta 90.0
_cell_angle_gamma 90.0
_cell_formula_units_Z 1
_cell_length_a 61.0155(9)
_cell_length_b 11.18360(10)
_cell_length_c 5.08270(10)
_cell_volume 3468.30(9)
_diffrn_measurement_device_type 'Stoe STADI'
_diffrn_radiation_type CuK\a~1~
_refine_ls_number_parameters 124
_refine_ls_number_restraints 111
_cod_data_source_file ks0109.cif
_cod_data_source_block peptide
_cod_database_code 2300057

loop_
_atom_site_label
_atom_site_fract_x
_atom_site_fract_y
_atom_site_fract_z
_atom_site_occupancy
_atom_site_type_symbol
C1 1.0120(3) 0.850(2) 0.396(4) 1.00 C
C2 1.0237(4) 0.751(3) 0.484(6) 1.17 C
C3 1.0393(5) 0.698(2) 0.321(9) 1.17 C
C4 1.0447(6) 0.751(3) 0.083(7) 1.17 C
C5 1.0344(5) 0.857(3) 0.007(5) 1.17 C
C6 1.0172(5) 0.902(2) 0.156(5) 1.17 C
C7 0.9955(4) 0.911(3) 0.578(7) 1.33 C
O8 0.9741(4) 0.854(3) 0.563(4) 1.00 C
C9 0.9659(4) 0.841(2) 0.810(4) 1.00 C
O10 0.9727(6) 0.906(4) 0.989(7) 1.00 O
C11 0.9450(3) 0.774(2) 0.849(4) 1.17 C
C12 0.9493(5) 0.639(2) 0.869(7) 1.50 C
C13 0.9298(3) 0.800(2) 0.621(4) 1.17 C
C14 0.9223(4) 0.937(2) 0.625(6) 1.33 C
C15 0.9043(3) 0.961(2) 0.840(5) 1.17 C
C16 0.8824(4) 0.915(3) 0.745(8) 1.50 C
C17 0.9020(6) 1.097(2) 0.884(7) 1.50 C
N18 0.9108(4) 0.722(2) 0.635(4) 1.14 N
C19 0.9037(2) 0.6610(10) 0.428(3) 1.00 C
O20 0.9116(5) 0.673(3) 0.204(3) 1.00 O
C21 0.8884(2) 0.5590(10) 0.487(4) 1.17 C
C22 0.9000(4) 0.452(2) 0.397(8) 1.50 C
C23 0.8660(3) 0.5690(10) 0.349(4) 1.17 C
C24 0.8529(4) 0.654(3) 0.504(7) 1.50 C
N25 0.8551(4) 0.454(2) 0.376(4) 1.14 N
C26 0.8445(3) 0.4030(10) 0.178(4) 1.00 C
O27 0.8481(6) 0.427(3) -0.056(4) 1.00 O
C28 0.8300(2) 0.298(2) 0.250(4) 1.17 C
C29 0.8437(4) 0.186(2) 0.270(8) 1.50 C
C30 0.8106(3) 0.2780(10) 0.061(4) 1.17 C
C31 0.7907(3) 0.338(2) 0.176(6) 1.17 C
C32 0.7972(5) 0.406(4) 0.421(8) 1.50 C
C33 0.7812(5) 0.424(4) -0.026(8) 1.50 C
N34 0.8059(4) 0.1510(10) 0.045(5) 1.14 N
C35 0.7932(3) 0.1050(10) -0.142(4) 1.00 C
O36 0.7965(6) 0.121(3) -0.380(4) 1.00 O
O37 0.7776(3) 0.030(2) -0.060(7) 1.00 O
C38 0.7856(2) -0.0910(10) -0.064(5) 1.00 C
C39 0.7979(7) -0.115(4) 0.196(9) 1.50 C
C40 0.7666(4) -0.177(2) -0.086(9) 1.50 C
C41 0.8008(7) -0.106(3) -0.303(9) 1.50 C
